data_1527396
loop_
_publ_author_name
'Gatehouse, B.M.'
'Leverett, P.'

_publ_section_title
;
 Redetermination of the crystal structure of ammonium chromate, (N H4)2 Cr
 O4
;
_journal_name_full
;
Journal of the Chemical Society A: Inorganic, Physical, Theoretical (1966-1971)
;
_journal_page_first 1857
_journal_page_last 1861
_journal_volume 1969
_journal_year 1969
_chemical_formula_sum 'Cr H8 N2 O4'
_chemical_name_systematic '(N H4)2 (Cr O4)'
_space_group_IT_number 12
_symmetry_space_group_name_Hall '-C 2y'
_symmetry_space_group_name_H-M 'C 1 2/m 1'
_cell_angle_alpha 90
_cell_angle_beta 115.6
_cell_angle_gamma 90
_cell_formula_units_Z 4
_cell_length_a 12.3
_cell_length_b 6.294
_cell_length_c 7.664
_cell_volume 535.073
_citation_journal_id_ASTM JCSIAP
_cod_data_source_file Gatehouse_JCSIAP_1969_1845.cif
_cod_data_source_block H8Cr1N2O4
_cod_original_cell_volume 535.0733
_cod_original_formula_sum 'H8 Cr1 N2 O4'
_cod_database_code 1527396

loop_
_symmetry_equiv_pos_as_xyz
x,y,z
-x,y,-z
-x,-y,-z
x,-y,z
x+1/2,y+1/2,z
-x+1/2,y+1/2,-z
-x+1/2,-y+1/2,-z
x+1/2,-y+1/2,z

loop_
_atom_site_label
_atom_site_type_symbol
_atom_site_fract_x
_atom_site_fract_y
_atom_site_fract_z
_atom_site_occupancy
_atom_site_U_iso_or_equiv
_atom_site_attached_hydrogens
Cr1 Cr+6 0.17184 0 0.21223 1 0.0 0
O3 O-2 0.1405 0.2174 0.0754 1 0.0 0
N1 N-3 0.516 0 0.2512 1 0.0 4
O2 O-2 0.0903 0 0.3382 1 0.0 0
O1 O-2 0.3182 0 0.3549 1 0.0 0
N2 N-3 0.8409 0 0.266 1 0.0 4
